data_4084140
loop_
_publ_author_name
'Kure, Bunsho'
'Sano, Mikie'
'Nakajima, Takayuki'
'Tanase, Tomoaki'

_publ_section_title
;
 Systematic Heterodinuclear Complexes with MM&#x2032;(\m-meppp) Centers
 That Tune the Properties of a Nesting Hydride (M = Ni, Pd, Pt; M&#x2032;
 = Rh, Ir; H2meppp =meso-1,3-Bis[(mercaptoethyl)phenylphosphino]propane)
;
_journal_issue 15
_journal_name_full Organometallics
_journal_page_first 3950
_journal_paper_doi 10.1021/om500410f
_journal_volume 33
_journal_year 2014
_chemical_formula_moiety 'C29 H41 N Ni O3.50 P2 Rh S2'
_chemical_formula_sum 'C29 H41 N Ni O3.5 P2 Rh S2'
_chemical_formula_weight 747.32
_space_group_IT_number 15
_symmetry_cell_setting monoclinic
_symmetry_Int_Tables_number 15
_symmetry_space_group_name_Hall '-C 2yc'
_symmetry_space_group_name_H-M 'C 1 2/c 1'
_atom_sites_solution_hydrogens geom
_atom_sites_solution_primary direct
_atom_sites_solution_secondary difmap
_cell_angle_alpha 90.0000
_cell_angle_beta 118.949(3)
_cell_angle_gamma 90.0000
_cell_formula_units_Z 8
_cell_length_a 24.008(7)
_cell_length_b 14.763(4)
_cell_length_c 20.397(6)
_cell_measurement_reflns_used 7411
_cell_measurement_temperature 153
_cell_measurement_theta_max 27.53
_cell_measurement_theta_min 3.02
_cell_volume 6326(3)
_computing_cell_refinement CrystalClear
_computing_data_collection 'CrystalClear (Rigaku Inc., 2008)'
_computing_data_reduction CrystalClear
_computing_molecular_graphics 'CrystalStructure 4.0'
_computing_publication_material 'CrystalStructure 4.0 (Rigaku, 2010)'
_computing_structure_refinement 'SHELXL97 (Sheldrick, 2008)'
_computing_structure_solution 'SIR92 (Altomare, et al., 1994)'
_diffrn_ambient_temperature 153
_diffrn_detector_area_resol_mean 7.111
_diffrn_measured_fraction_theta_full 0.991
_diffrn_measured_fraction_theta_max 0.991
_diffrn_measurement_device_type 'Rigaku Saturn724'
_diffrn_measurement_method \w
_diffrn_radiation_type 'Mo K\a'
_diffrn_radiation_wavelength 0.71075
_diffrn_reflns_av_R_equivalents 0.0349
_diffrn_reflns_limit_h_max 31
_diffrn_reflns_limit_h_min -31
_diffrn_reflns_limit_k_max 19
_diffrn_reflns_limit_k_min -19
_diffrn_reflns_limit_l_max 26
_diffrn_reflns_limit_l_min -26
_diffrn_reflns_number 29720
_diffrn_reflns_theta_full 27.52
_diffrn_reflns_theta_max 27.52
_diffrn_standards_number 0
_exptl_absorpt_coefficient_mu 1.382
_exptl_absorpt_correction_T_max 0.973
_exptl_absorpt_correction_T_min 0.781
_exptl_absorpt_correction_type multi-scan
_exptl_absorpt_process_details 'REQAB (Rigaku, 1998)'
_exptl_crystal_colour brown
_exptl_crystal_density_diffrn 1.569
_exptl_crystal_density_method 'not measured'
_exptl_crystal_description platelet
_exptl_crystal_F_000 3080.00
_exptl_crystal_size_max 0.100
_exptl_crystal_size_mid 0.020
_exptl_crystal_size_min 0.020
_refine_diff_density_max 2.600
_refine_diff_density_min -0.770
_refine_ls_extinction_method none
_refine_ls_goodness_of_fit_ref 1.079
_refine_ls_hydrogen_treatment mixed
_refine_ls_number_parameters 361
_refine_ls_number_reflns 7233
_refine_ls_number_restraints 0
_refine_ls_R_factor_gt 0.0443
_refine_ls_shift/su_max 0.001
_refine_ls_structure_factor_coef Fsqd
_refine_ls_weighting_details 'w = 1/[\s^2^(Fo^2^)+(0.0830P)^2^+0.0828P] where P=(Fo^2^+2Fc^2^)/3'
_refine_ls_weighting_scheme calc
_refine_ls_wR_factor_ref 0.1255
_reflns_number_gt 5664
_reflns_number_total 7233
_reflns_threshold_expression F^2^>2.0\s(F^2^)
_cod_data_source_file om500410f_si_003.cif
_cod_data_source_block complex[6a]NO3
_cod_depositor_comments 'Adding full bibliography for 4084138--4084152.cif.'
_cod_original_formula_sum 'C29 H41 N Ni O3.50 P2 Rh S2'
_cod_database_code 4084140

loop_
_symmetry_equiv_pos_site_id
_symmetry_equiv_pos_as_xyz
1 +X,+Y,+Z
2 -X,+Y,1/2-Z
3 -X,-Y,-Z
4 +X,-Y,1/2+Z
5 1/2+X,1/2+Y,+Z
6 1/2-X,1/2+Y,1/2-Z
7 1/2-X,1/2-Y,-Z
8 1/2+X,1/2-Y,1/2+Z

loop_
_atom_site_label
_atom_site_type_symbol
_atom_site_fract_x
_atom_site_fract_y
_atom_site_fract_z
_atom_site_U_iso_or_equiv
_atom_site_adp_type
_atom_site_occupancy
_atom_site_symmetry_multiplicity
_atom_site_calc_flag
_atom_site_refinement_flags
Rh1 Rh 0.301281(11) 0.303228(16) 0.311733(13) 0.02327(10) Uani 1.0 8 d .
Ni1 Ni 0.417109(18) 0.23373(3) 0.40190(2) 0.02065(11) Uani 1.0 8 d .
S1 S 0.32911(4) 0.16535(5) 0.38295(5) 0.02600(18) Uani 1.0 8 d .
S2 S 0.37254(4) 0.22732(6) 0.27869(4) 0.02545(18) Uani 1.0 8 d .
P1 P 0.44551(4) 0.24707(5) 0.51759(5) 0.02321(18) Uani 1.0 8 d .
P2 P 0.49513(4) 0.30597(5) 0.40576(5) 0.02323(18) Uani 1.0 8 d .
O1 O 0.3280(2) 0.4077(3) 0.5942(3) 0.0785(12) Uani 1.0 8 d .
O2 O 0.3324(3) 0.5059(4) 0.5230(3) 0.146(3) Uani 1.0 8 d .
O3 O 0.4025(3) 0.5098(4) 0.6344(3) 0.1004(15) Uani 1.0 8 d .
O4 O 0.5000 0.3666(6) 0.7500 0.163(5) Uani 1.0 4 d .
N1 N 0.3535(3) 0.4737(3) 0.5833(3) 0.0587(11) Uani 1.0 8 d .
C1 C 0.25050(15) 0.4321(3) 0.2933(2) 0.0293(7) Uani 1.0 8 d .
C2 C 0.25022(15) 0.4036(3) 0.22615(19) 0.0296(7) Uani 1.0 8 d .
C3 C 0.21423(16) 0.3203(3) 0.20091(18) 0.0262(7) Uani 1.0 8 d .
C4 C 0.19559(15) 0.2949(2) 0.25406(18) 0.0241(7) Uani 1.0 8 d .
C5 C 0.21984(14) 0.3625(3) 0.31352(18) 0.0250(7) Uani 1.0 8 d .
C6 C 0.27526(19) 0.5199(3) 0.3333(3) 0.0413(9) Uani 1.0 8 d .
C7 C 0.27530(19) 0.4566(3) 0.1832(3) 0.0393(9) Uani 1.0 8 d .
C8 C 0.19928(19) 0.2741(3) 0.1295(2) 0.0370(8) Uani 1.0 8 d .
C9 C 0.15711(16) 0.2141(3) 0.2521(2) 0.0325(8) Uani 1.0 8 d .
C10 C 0.20672(17) 0.3645(3) 0.3782(2) 0.0353(8) Uani 1.0 8 d .
C11 C 0.32890(17) 0.1732(3) 0.4729(2) 0.0326(8) Uani 1.0 8 d .
C12 C 0.37120(17) 0.2494(3) 0.5213(2) 0.0318(8) Uani 1.0 8 d .
C13 C 0.48657(17) 0.3511(3) 0.56267(19) 0.0302(7) Uani 1.0 8 d .
C14 C 0.54572(16) 0.3679(3) 0.55523(19) 0.0326(8) Uani 1.0 8 d .
C15 C 0.53136(17) 0.3948(3) 0.47598(19) 0.0319(8) Uani 1.0 8 d .
C16 C 0.46051(15) 0.3674(3) 0.31691(18) 0.0301(7) Uani 1.0 8 d .
C17 C 0.42015(17) 0.3032(3) 0.2544(2) 0.0315(8) Uani 1.0 8 d .
C18 C 0.49578(15) 0.1596(2) 0.58043(18) 0.0270(7) Uani 1.0 8 d .
C19 C 0.50583(18) 0.1518(3) 0.65331(19) 0.0358(8) Uani 1.0 8 d .
C20 C 0.54715(19) 0.0872(3) 0.7008(3) 0.0442(10) Uani 1.0 8 d .
C21 C 0.57958(18) 0.0311(3) 0.6779(3) 0.0430(10) Uani 1.0 8 d .
C22 C 0.57068(19) 0.0377(3) 0.6059(3) 0.0439(10) Uani 1.0 8 d .
C23 C 0.52885(17) 0.1016(3) 0.5576(2) 0.0352(8) Uani 1.0 8 d .
C24 C 0.55886(15) 0.2354(3) 0.40981(19) 0.0284(7) Uani 1.0 8 d .
C25 C 0.61933(17) 0.2695(3) 0.4305(2) 0.0374(9) Uani 1.0 8 d .
C26 C 0.66560(18) 0.2110(4) 0.4316(3) 0.0536(13) Uani 1.0 8 d .
C27 C 0.6523(3) 0.1207(4) 0.4123(3) 0.0593(13) Uani 1.0 8 d .
C28 C 0.5925(3) 0.0882(4) 0.3911(3) 0.0585(13) Uani 1.0 8 d .
C29 C 0.54559(18) 0.1450(3) 0.3895(3) 0.0393(9) Uani 1.0 8 d .
H1 H 0.3715(19) 0.345(3) 0.390(3) 0.042(11) Uiso 1.0 8 d .
H6A H 0.2520 0.5701 0.2997 0.0496 Uiso 1.0 8 calc R
H6B H 0.3206 0.5253 0.3487 0.0496 Uiso 1.0 8 calc R
H6C H 0.2695 0.5219 0.3776 0.0496 Uiso 1.0 8 calc R
H7A H 0.3208 0.4685 0.2155 0.0472 Uiso 1.0 8 calc R
H7B H 0.2523 0.5142 0.1669 0.0472 Uiso 1.0 8 calc R
H7C H 0.2692 0.4217 0.1394 0.0472 Uiso 1.0 8 calc R
H8A H 0.1658 0.3076 0.0874 0.0444 Uiso 1.0 8 calc R
H8B H 0.1847 0.2123 0.1300 0.0444 Uiso 1.0 8 calc R
H8C H 0.2376 0.2720 0.1239 0.0444 Uiso 1.0 8 calc R
H9A H 0.1744 0.1889 0.3027 0.0390 Uiso 1.0 8 calc R
H9B H 0.1590 0.1681 0.2186 0.0390 Uiso 1.0 8 calc R
H9C H 0.1128 0.2323 0.2338 0.0390 Uiso 1.0 8 calc R
H10A H 0.2104 0.3030 0.3981 0.0424 Uiso 1.0 8 calc R
H10B H 0.1636 0.3875 0.3613 0.0424 Uiso 1.0 8 calc R
H10C H 0.2376 0.4041 0.4175 0.0424 Uiso 1.0 8 calc R
H11A H 0.2848 0.1835 0.4632 0.0391 Uiso 1.0 8 calc R
H11B H 0.3439 0.1151 0.5001 0.0391 Uiso 1.0 8 calc R
H12A H 0.3800 0.2416 0.5736 0.0382 Uiso 1.0 8 calc R
H12B H 0.3496 0.3084 0.5026 0.0382 Uiso 1.0 8 calc R
H13A H 0.4570 0.4027 0.5403 0.0362 Uiso 1.0 8 calc R
H13B H 0.4989 0.3484 0.6165 0.0362 Uiso 1.0 8 calc R
H14A H 0.5720 0.3123 0.5701 0.0391 Uiso 1.0 8 calc R
H14B H 0.5711 0.4166 0.5904 0.0391 Uiso 1.0 8 calc R
H15A H 0.5716 0.4138 0.4777 0.0383 Uiso 1.0 8 calc R
H15B H 0.5025 0.4479 0.4599 0.0383 Uiso 1.0 8 calc R
H16A H 0.4341 0.4182 0.3181 0.0362 Uiso 1.0 8 calc R
H16B H 0.4948 0.3927 0.3086 0.0362 Uiso 1.0 8 calc R
H17A H 0.4481 0.2665 0.2417 0.0378 Uiso 1.0 8 calc R
H17B H 0.3913 0.3387 0.2094 0.0378 Uiso 1.0 8 calc R
H19 H 0.4842 0.1911 0.6704 0.0429 Uiso 1.0 8 calc R
H20 H 0.5531 0.0816 0.7502 0.0530 Uiso 1.0 8 calc R
H21 H 0.6083 -0.0125 0.7115 0.0516 Uiso 1.0 8 calc R
H22 H 0.5931 -0.0013 0.5898 0.0527 Uiso 1.0 8 calc R
H23 H 0.5226 0.1060 0.5081 0.0422 Uiso 1.0 8 calc R
H25 H 0.6289 0.3315 0.4437 0.0449 Uiso 1.0 8 calc R
H26 H 0.7069 0.2338 0.4459 0.0643 Uiso 1.0 8 calc R
H27 H 0.6843 0.0815 0.4137 0.0711 Uiso 1.0 8 calc R
H28 H 0.5830 0.0264 0.3775 0.0702 Uiso 1.0 8 calc R
H29 H 0.5042 0.1217 0.3744 0.0472 Uiso 1.0 8 calc R

loop_
_atom_site_aniso_label
_atom_site_aniso_U_11
_atom_site_aniso_U_22
_atom_site_aniso_U_33
_atom_site_aniso_U_12
_atom_site_aniso_U_13
_atom_site_aniso_U_23
Rh1 0.01861(14) 0.02796(15) 0.02484(15) 0.00291(9) 0.01178(11) 0.00398(9)
Ni1 0.0176(2) 0.0230(2) 0.0221(2) -0.00088(14) 0.01023(16) 0.00013(14)
S1 0.0209(4) 0.0253(4) 0.0316(4) -0.0018(3) 0.0126(4) 0.0030(3)
S2 0.0210(4) 0.0321(4) 0.0242(4) 0.0006(3) 0.0118(4) -0.0026(3)
P1 0.0227(4) 0.0249(4) 0.0228(4) 0.0010(3) 0.0116(4) 0.0018(3)
P2 0.0202(4) 0.0265(4) 0.0246(4) -0.0038(3) 0.0120(4) -0.0005(3)
O1 0.121(4) 0.050(2) 0.105(3) -0.032(2) 0.087(3) -0.022(2)
O2 0.204(6) 0.126(5) 0.059(3) -0.103(5) 0.024(4) -0.001(3)
O3 0.086(3) 0.119(4) 0.089(3) -0.043(3) 0.037(3) -0.024(3)
O4 0.307(13) 0.143(8) 0.154(8) 0.0000 0.202(10) 0.0000
N1 0.081(3) 0.050(3) 0.069(3) -0.021(2) 0.055(3) -0.021(2)
C1 0.0273(17) 0.0232(16) 0.0377(19) 0.0042(13) 0.0161(15) 0.0019(13)
C2 0.0248(16) 0.0339(18) 0.0336(18) 0.0089(13) 0.0168(14) 0.0078(14)
C3 0.0242(16) 0.0308(16) 0.0222(15) 0.0086(13) 0.0101(13) 0.0041(13)
C4 0.0177(15) 0.0303(16) 0.0224(15) 0.0031(12) 0.0082(13) 0.0012(12)
C5 0.0183(14) 0.0282(16) 0.0301(16) 0.0051(12) 0.0130(13) -0.0011(13)
C6 0.043(2) 0.0301(19) 0.055(3) -0.0031(16) 0.0263(19) -0.0037(17)
C7 0.042(2) 0.0335(19) 0.052(3) 0.0092(16) 0.0301(19) 0.0159(17)
C8 0.035(2) 0.047(3) 0.0296(19) 0.0035(17) 0.0163(16) 0.0007(16)
C9 0.0264(17) 0.0330(18) 0.040(2) -0.0062(14) 0.0177(16) -0.0039(15)
C10 0.0310(18) 0.046(3) 0.0353(19) 0.0018(16) 0.0212(16) -0.0033(16)
C11 0.0282(17) 0.0387(19) 0.0350(19) 0.0014(15) 0.0186(16) 0.0117(15)
C12 0.0327(19) 0.041(2) 0.0293(18) 0.0070(15) 0.0211(16) 0.0058(14)
C13 0.0407(19) 0.0241(16) 0.0271(16) -0.0012(14) 0.0175(15) -0.0021(13)
C14 0.0304(17) 0.0287(17) 0.0318(18) -0.0044(14) 0.0098(15) -0.0036(14)
C15 0.0335(18) 0.0265(17) 0.0360(19) -0.0104(14) 0.0170(16) -0.0038(14)
C16 0.0251(16) 0.0360(18) 0.0306(17) -0.0020(14) 0.0144(14) 0.0057(14)
C17 0.0283(18) 0.045(2) 0.0272(17) 0.0021(15) 0.0179(15) 0.0035(14)
C18 0.0240(16) 0.0217(15) 0.0292(16) -0.0023(12) 0.0081(13) 0.0031(13)
C19 0.039(2) 0.0379(19) 0.0277(18) -0.0013(16) 0.0138(16) 0.0030(15)
C20 0.043(3) 0.045(3) 0.0321(19) 0.0013(18) 0.0089(17) 0.0109(17)
C21 0.0315(19) 0.0274(18) 0.047(3) -0.0034(15) 0.0009(17) 0.0104(16)
C22 0.039(2) 0.0277(18) 0.055(3) 0.0056(16) 0.0156(19) 0.0003(17)
C23 0.0357(19) 0.0298(18) 0.0363(19) 0.0028(14) 0.0144(16) 0.0016(15)
C24 0.0223(16) 0.0414(19) 0.0255(16) 0.0006(14) 0.0148(14) 0.0032(14)
C25 0.0239(17) 0.061(3) 0.0284(18) -0.0047(16) 0.0132(15) 0.0006(17)
C26 0.0166(18) 0.112(5) 0.032(2) 0.001(2) 0.0115(16) 0.002(3)
C27 0.041(3) 0.087(4) 0.055(3) 0.024(3) 0.027(3) -0.004(3)
C28 0.058(3) 0.054(3) 0.078(4) 0.013(3) 0.044(3) -0.003(3)
C29 0.0307(19) 0.042(2) 0.052(3) 0.0028(16) 0.0256(18) -0.0033(18)

loop_
_atom_type_symbol
_atom_type_description
_atom_type_scat_dispersion_real
_atom_type_scat_dispersion_imag
_atom_type_scat_source
C C 0.0033 0.0016
;
International Tables for Crystallography
(1992, Vol. C, Tables 4.2.6.8 and 6.1.1.4)
;
N N 0.0061 0.0033
;
International Tables for Crystallography
(1992, Vol. C, Tables 4.2.6.8 and 6.1.1.4)
;
Ni Ni 0.3393 1.1124
;
International Tables for Crystallography
(1992, Vol. C, Tables 4.2.6.8 and 6.1.1.4)
;
P P 0.1023 0.0942
;
International Tables for Crystallography
(1992, Vol. C, Tables 4.2.6.8 and 6.1.1.4)
;
Rh Rh -1.1178 0.9187
;
International Tables for Crystallography
(1992, Vol. C, Tables 4.2.6.8 and 6.1.1.4)
;
S S 0.1246 0.1234
;
International Tables for Crystallography
(1992, Vol. C, Tables 4.2.6.8 and 6.1.1.4)
;
H H 0.0000 0.0000
;
International Tables for Crystallography
(1992, Vol. C, Table 6.1.1.4)
;
O O 0.0106 0.0060
;
International Tables for Crystallography
(1992, Vol. C, Tables 4.2.6.8 and 6.1.1.4)
;

loop_
_geom_angle_atom_site_label_1
_geom_angle_atom_site_label_2
_geom_angle_atom_site_label_3
_geom_angle
_geom_angle_publ_flag
Ni1 Rh1 S1 50.88(3) yes
Ni1 Rh1 S2 51.04(3) yes
Ni1 Rh1 C1 138.97(8) yes
Ni1 Rh1 C2 144.00(11) yes
Ni1 Rh1 C3 152.77(11) yes
Ni1 Rh1 C4 151.49(9) yes
Ni1 Rh1 C5 142.11(9) yes
S1 Rh1 S2 75.31(4) yes
S1 Rh1 C1 143.96(13) yes
S1 Rh1 C2 162.34(9) yes
S1 Rh1 C3 124.00(9) yes
S1 Rh1 C4 100.68(9) yes
S1 Rh1 C5 108.83(10) yes
S2 Rh1 C1 140.42(13) yes
S2 Rh1 C2 107.22(13) yes
S2 Rh1 C3 102.35(12) yes
S2 Rh1 C4 127.72(10) yes
S2 Rh1 C5 165.77(8) yes
C1 Rh1 C2 38.36(16) yes
C1 Rh1 C3 63.74(12) yes
C1 Rh1 C4 63.89(12) yes
C1 Rh1 C5 38.51(15) yes
C2 Rh1 C3 38.44(12) yes
C2 Rh1 C4 63.58(14) yes
C2 Rh1 C5 64.62(16) yes
C3 Rh1 C4 36.89(16) yes
C3 Rh1 C5 63.83(15) yes
C4 Rh1 C5 38.80(13) yes
Rh1 Ni1 S1 57.81(3) yes
Rh1 Ni1 S2 57.72(3) yes
Rh1 Ni1 P1 113.22(4) yes
Rh1 Ni1 P2 115.83(4) yes
S1 Ni1 S2 83.41(4) yes
S1 Ni1 P1 90.13(5) yes
S1 Ni1 P2 172.59(4) yes
S2 Ni1 P1 170.81(5) yes
S2 Ni1 P2 89.80(5) yes
P1 Ni1 P2 96.27(4) yes
Rh1 S1 Ni1 71.31(3) yes
Rh1 S1 C11 114.57(13) yes
Ni1 S1 C11 105.17(12) yes
Rh1 S2 Ni1 71.24(4) yes
Rh1 S2 C17 114.43(14) yes
Ni1 S2 C17 105.06(11) yes
Ni1 P1 C12 104.67(12) yes
Ni1 P1 C13 116.38(14) yes
Ni1 P1 C18 117.79(14) yes
C12 P1 C13 105.40(19) yes
C12 P1 C18 108.36(19) yes
C13 P1 C18 103.47(14) yes
Ni1 P2 C15 117.87(17) yes
Ni1 P2 C16 104.05(12) yes
Ni1 P2 C24 114.93(13) yes
C15 P2 C16 103.73(16) yes
C15 P2 C24 107.77(17) yes
C16 P2 C24 107.33(19) yes
O1 N1 O2 120.5(5) yes
O1 N1 O3 122.4(5) yes
O2 N1 O3 117.0(6) yes
Rh1 C1 C2 69.7(2) yes
Rh1 C1 C5 69.49(19) yes
Rh1 C1 C6 128.2(3) yes
C2 C1 C5 107.4(3) yes
C2 C1 C6 126.5(4) yes
C5 C1 C6 126.1(4) yes
Rh1 C2 C1 71.96(19) yes
Rh1 C2 C3 73.29(18) yes
Rh1 C2 C7 126.7(3) yes
C1 C2 C3 108.4(4) yes
C1 C2 C7 126.0(3) yes
C3 C2 C7 125.1(4) yes
Rh1 C3 C2 68.27(16) yes
Rh1 C3 C4 71.38(17) yes
Rh1 C3 C8 127.3(3) yes
C2 C3 C4 108.0(4) yes
C2 C3 C8 123.9(4) yes
C4 C3 C8 128.0(4) yes
Rh1 C4 C3 71.7(2) yes
Rh1 C4 C5 68.16(18) yes
Rh1 C4 C9 126.1(2) yes
C3 C4 C5 108.1(3) yes
C3 C4 C9 127.8(4) yes
C5 C4 C9 124.1(4) yes
Rh1 C5 C1 72.0(3) yes
Rh1 C5 C4 73.0(3) yes
Rh1 C5 C10 126.9(2) yes
C1 C5 C4 107.8(4) yes
C1 C5 C10 126.5(4) yes
C4 C5 C10 125.2(4) yes
S1 C11 C12 111.8(4) yes
P1 C12 C11 108.6(3) yes
P1 C13 C14 113.1(3) yes
C13 C14 C15 113.8(3) yes
P2 C15 C14 114.9(3) yes
P2 C16 C17 109.0(3) yes
S2 C17 C16 112.7(4) yes
P1 C18 C19 121.8(3) yes
P1 C18 C23 119.7(3) yes
C19 C18 C23 118.3(3) yes
C18 C19 C20 120.1(5) yes
C19 C20 C21 121.0(5) yes
C20 C21 C22 120.1(4) yes
C21 C22 C23 119.4(5) yes
C18 C23 C22 121.1(5) yes
P2 C24 C25 122.4(3) yes
P2 C24 C29 118.1(3) yes
C25 C24 C29 119.5(4) yes
C24 C25 C26 119.0(4) yes
C25 C26 C27 121.2(5) yes
C26 C27 C28 119.3(6) yes
C27 C28 C29 120.7(5) yes
C24 C29 C28 120.4(4) yes
Ni1 Rh1 H1 45.5(14) no
S1 Rh1 H1 83.2(13) no
S2 Rh1 H1 85.3(17) no
C1 Rh1 H1 93.6(14) no
C2 Rh1 H1 114.3(13) no
C3 Rh1 H1 152.7(13) no
C4 Rh1 H1 146.8(17) no
C5 Rh1 H1 108.6(17) no
Rh1 Ni1 H1 41.4(10) no
S1 Ni1 H1 85.9(14) no
S2 Ni1 H1 87.8(12) no
P1 Ni1 H1 85.3(13) no
P2 Ni1 H1 90.9(15) no
C1 C6 H6A 109.474 no
C1 C6 H6B 109.463 no
C1 C6 H6C 109.476 no
H6A C6 H6B 109.469 no
H6A C6 H6C 109.475 no
H6B C6 H6C 109.469 no
C2 C7 H7A 109.467 no
C2 C7 H7B 109.465 no
C2 C7 H7C 109.466 no
H7A C7 H7B 109.470 no
H7A C7 H7C 109.490 no
H7B C7 H7C 109.468 no
C3 C8 H8A 109.465 no
C3 C8 H8B 109.468 no
C3 C8 H8C 109.470 no
H8A C8 H8B 109.479 no
H8A C8 H8C 109.468 no
H8B C8 H8C 109.476 no
C4 C9 H9A 109.472 no
C4 C9 H9B 109.482 no
C4 C9 H9C 109.469 no
H9A C9 H9B 109.466 no
H9A C9 H9C 109.467 no
H9B C9 H9C 109.470 no
C5 C10 H10A 109.475 no
C5 C10 H10B 109.477 no
C5 C10 H10C 109.487 no
H10A C10 H10B 109.459 no
H10A C10 H10C 109.466 no
H10B C10 H10C 109.463 no
S1 C11 H11A 109.259 no
S1 C11 H11B 109.252 no
C12 C11 H11A 109.260 no
C12 C11 H11B 109.256 no
H11A C11 H11B 107.934 no
P1 C12 H12A 109.960 no
P1 C12 H12B 109.961 no
C11 C12 H12A 109.956 no
C11 C12 H12B 109.962 no
H12A C12 H12B 108.355 no
P1 C13 H13A 108.965 no
P1 C13 H13B 108.968 no
C14 C13 H13A 108.970 no
C14 C13 H13B 108.970 no
H13A C13 H13B 107.766 no
C13 C14 H14A 108.787 no
C13 C14 H14B 108.805 no
C15 C14 H14A 108.805 no
C15 C14 H14B 108.808 no
H14A C14 H14B 107.670 no
P2 C15 H15A 108.560 no
P2 C15 H15B 108.551 no
C14 C15 H15A 108.546 no
C14 C15 H15B 108.541 no
H15A C15 H15B 107.537 no
P2 C16 H16A 109.896 no
P2 C16 H16B 109.887 no
C17 C16 H16A 109.883 no
C17 C16 H16B 109.883 no
H16A C16 H16B 108.304 no
S2 C17 H17A 109.056 no
S2 C17 H17B 109.062 no
C16 C17 H17A 109.053 no
C16 C17 H17B 109.053 no
H17A C17 H17B 107.808 no
C18 C19 H19 119.956 no
C20 C19 H19 119.955 no
C19 C20 H20 119.511 no
C21 C20 H20 119.503 no
C20 C21 H21 119.972 no
C22 C21 H21 119.978 no
C21 C22 H22 120.299 no
C23 C22 H22 120.295 no
C18 C23 H23 119.437 no
C22 C23 H23 119.449 no
C24 C25 H25 120.531 no
C26 C25 H25 120.508 no
C25 C26 H26 119.375 no
C27 C26 H26 119.395 no
C26 C27 H27 120.365 no
C28 C27 H27 120.364 no
C27 C28 H28 119.659 no
C29 C28 H28 119.664 no
C24 C29 H29 119.815 no
C28 C29 H29 119.824 no
Rh1 H1 Ni1 93.2(18) no

loop_
_geom_bond_atom_site_label_1
_geom_bond_atom_site_label_2
_geom_bond_distance
_geom_bond_publ_flag
Rh1 Ni1 2.6864(7) yes
Rh1 S1 2.4001(10) yes
Rh1 S2 2.3985(12) yes
Rh1 C1 2.192(4) yes
Rh1 C2 2.162(4) yes
Rh1 C3 2.229(3) yes
Rh1 C4 2.224(4) yes
Rh1 C5 2.159(4) yes
Ni1 S1 2.2003(12) yes
Ni1 S2 2.2060(11) yes
Ni1 P1 2.1247(13) yes
Ni1 P2 2.1235(12) yes
S1 C11 1.840(5) yes
S2 C17 1.832(5) yes
P1 C12 1.822(5) yes
P1 C13 1.816(4) yes
P1 C18 1.809(3) yes
P2 C15 1.823(4) yes
P2 C16 1.827(4) yes
P2 C24 1.819(4) yes
O1 N1 1.227(7) yes
O2 N1 1.178(7) yes
O3 N1 1.252(6) yes
C1 C2 1.431(6) yes
C1 C5 1.435(6) yes
C1 C6 1.492(5) yes
C2 C3 1.447(5) yes
C2 C7 1.500(7) yes
C3 C4 1.409(7) yes
C3 C8 1.487(6) yes
C4 C5 1.457(5) yes
C4 C9 1.498(6) yes
C5 C10 1.498(7) yes
C11 C12 1.517(5) yes
C13 C14 1.520(7) yes
C14 C15 1.533(6) yes
C16 C17 1.505(5) yes
C18 C19 1.391(6) yes
C18 C23 1.391(6) yes
C19 C20 1.379(5) yes
C20 C21 1.364(7) yes
C21 C22 1.381(7) yes
C22 C23 1.382(5) yes
C24 C25 1.395(6) yes
C24 C29 1.389(6) yes
C25 C26 1.399(7) yes
C26 C27 1.384(8) yes
C27 C28 1.369(8) yes
C28 C29 1.391(8) yes
Rh1 H1 1.78(4) no
Ni1 H1 1.92(5) no
C6 H6A 0.980 no
C6 H6B 0.980 no
C6 H6C 0.980 no
C7 H7A 0.980 no
C7 H7B 0.980 no
C7 H7C 0.980 no
C8 H8A 0.980 no
C8 H8B 0.980 no
C8 H8C 0.980 no
C9 H9A 0.980 no
C9 H9B 0.980 no
C9 H9C 0.980 no
C10 H10A 0.980 no
C10 H10B 0.980 no
C10 H10C 0.980 no
C11 H11A 0.990 no
C11 H11B 0.990 no
C12 H12A 0.990 no
C12 H12B 0.990 no
C13 H13A 0.990 no
C13 H13B 0.990 no
C14 H14A 0.990 no
C14 H14B 0.990 no
C15 H15A 0.990 no
C15 H15B 0.990 no
C16 H16A 0.990 no
C16 H16B 0.990 no
C17 H17A 0.990 no
C17 H17B 0.990 no
C19 H19 0.950 no
C20 H20 0.950 no
C21 H21 0.950 no
C22 H22 0.950 no
C23 H23 0.950 no
C25 H25 0.950 no
C26 H26 0.950 no
C27 H27 0.950 no
C28 H28 0.950 no
C29 H29 0.950 no

loop_
_geom_contact_atom_site_label_1
_geom_contact_atom_site_label_2
_geom_contact_distance
_geom_contact_publ_flag
_geom_contact_site_symmetry_2
Ni1 C23 3.584(4) no .
Ni1 C29 3.472(5) no .
P1 C15 3.379(5) no .
P2 C13 3.371(5) no .
C6 C7 3.200(8) no .
C6 C10 3.205(7) no .
C7 C8 3.139(6) no .
C8 C9 3.244(7) no .
C9 C10 3.162(6) no .
C11 C18 3.521(5) no .
C12 C19 3.369(5) no .
C13 C19 3.385(6) no .
C14 C18 3.429(5) no .
C15 C25 3.261(7) no .
C17 C24 3.453(5) no .
C18 C21 2.779(5) no .
C19 C22 2.766(7) no .
C20 C23 2.743(7) no .
C24 C27 2.792(7) no .
C25 C28 2.779(7) no .
C26 C29 2.756(7) no .
O1 C7 3.338(8) no 4_565
O1 C9 3.479(7) no 7_556
O1 C11 3.536(6) no 7_556
O1 C12 3.201(7) no .
O2 C6 3.430(7) no .
O2 C15 3.576(9) no 3_666
O2 C25 3.489(7) no 3_666
O3 O4 3.188(8) no .
O3 C16 3.453(7) no 3_666
O3 C17 3.576(7) no 4_565
O3 C25 3.460(7) no 3_666
O4 O3 3.188(8) no .
O4 O3 3.188(8) no 2_656
N1 C7 3.529(9) no 4_565
C4 C21 3.547(5) no 8_454
C5 C21 3.527(5) no 8_454
C6 O2 3.430(7) no .
C7 O1 3.338(8) no 4_564
C7 N1 3.529(9) no 4_564
C9 O1 3.479(7) no 7_556
C10 C11 3.575(7) no 7_556
C11 O1 3.536(6) no 7_556
C11 C10 3.575(7) no 7_556
C12 O1 3.201(7) no .
C15 O2 3.576(9) no 3_666
C16 O3 3.453(7) no 3_666
C17 O3 3.576(7) no 4_564
C17 C25 3.451(6) no 2_655
C17 C26 3.595(6) no 2_655
C21 C4 3.547(5) no 8_555
C21 C5 3.527(5) no 8_555
C25 O2 3.489(7) no 3_666
C25 O3 3.460(7) no 3_666
C25 C17 3.451(6) no 2_655
C26 C17 3.595(6) no 2_655
Rh1 H6B 3.3456 no .
Rh1 H7A 3.3035 no .
Rh1 H8C 3.4000 no .
Rh1 H9A 3.4095 no .
Rh1 H10A 3.4052 no .
Rh1 H10C 3.5218 no .
Rh1 H12B 3.4842 no .
Rh1 H16A 3.5580 no .
Ni1 H12B 3.3589 no .
Ni1 H13A 3.5346 no .
Ni1 H16A 3.3427 no .
Ni1 H23 3.0572 no .
Ni1 H29 2.9262 no .
S1 H9A 3.2737 no .
S1 H12B 3.0814 no .
S2 H8C 3.3165 no .
S2 H16A 3.1011 no .
S2 H29 3.2035 no .
P1 H11A 3.5850 no .
P1 H11B 3.0054 no .
P1 H14A 2.8545 no .
P1 H19 2.9083 no .
P1 H23 2.8540 no .
P2 H13A 3.5836 no .
P2 H14A 2.9429 no .
P2 H17A 3.0259 no .
P2 H17B 3.5805 no .
P2 H23 3.4886 no .
P2 H25 2.9417 no .
P2 H29 2.8274 no .
C1 H7A 2.8722 no .
C1 H7B 2.8699 no .
C1 H7C 3.3837 no .
C1 H10A 3.3350 no .
C1 H10B 3.0836 no .
C1 H10C 2.7276 no .
C2 H6A 2.8697 no .
C2 H6B 2.8716 no .
C2 H6C 3.3808 no .
C2 H8A 2.9282 no .
C2 H8B 3.3631 no .
C2 H8C 2.7576 no .
C3 H7A 3.2683 no .
C3 H7B 3.1827 no .
C3 H7C 2.6755 no .
C3 H9A 3.3033 no .
C3 H9B 2.7195 no .
C3 H9C 3.1065 no .
C4 H8A 3.1226 no .
C4 H8B 2.7046 no .
C4 H8C 3.2821 no .
C4 H10A 2.7870 no .
C4 H10B 2.9779 no .
C4 H10C 3.3880 no .
C5 H6A 3.2053 no .
C5 H6B 3.2348 no .
C5 H6C 2.6756 no .
C5 H9A 2.7530 no .
C5 H9B 3.3737 no .
C5 H9C 2.9836 no .
C6 H1 3.29(4) no .
C6 H7A 3.1754 no .
C6 H7B 3.1660 no .
C6 H10B 3.5805 no .
C6 H10C 2.8624 no .
C7 H6A 3.1708 no .
C7 H6B 3.1703 no .
C7 H8A 3.2552 no .
C7 H8C 2.9410 no .
C7 H16A 3.5029 no .
C7 H17B 3.1035 no .
C8 H7C 2.6969 no .
C8 H9B 2.8965 no .
C9 H8B 2.8695 no .
C9 H10A 2.9231 no .
C9 H10B 3.3467 no .
C10 H6C 2.7733 no .
C10 H9A 2.9215 no .
C10 H9C 3.3376 no .
C10 H11A 3.2426 no .
C10 H12B 3.2357 no .
C11 H1 3.46(5) no .
C11 H10A 3.1465 no .
C12 H1 3.03(5) no .
C12 H10A 3.5297 no .
C12 H13A 2.9570 no .
C12 H13B 3.0895 no .
C12 H19 3.0603 no .
C13 H1 3.26(4) no .
C13 H12A 3.1258 no .
C13 H12B 2.9681 no .
C13 H15A 3.3838 no .
C13 H15B 2.7122 no .
C13 H19 3.2456 no .
C15 H1 3.44(4) no .
C15 H13A 2.6816 no .
C15 H13B 3.3842 no .
C15 H16A 2.9429 no .
C15 H16B 3.0861 no .
C15 H25 2.8788 no .
C16 H1 3.16(6) no .
C16 H7A 3.3229 no .
C16 H15A 3.1421 no .
C16 H15B 2.8443 no .
C17 H1 3.54(6) no .
C17 H7A 3.2310 no .
C17 H29 3.5303 no .
C18 H11B 3.2600 no .
C18 H12A 2.9738 no .
C18 H13B 2.8754 no .
C18 H14A 2.9749 no .
C18 H20 3.2549 no .
C18 H22 3.2716 no .
C19 H12A 2.9623 no .
C19 H13B 2.9824 no .
C19 H21 3.2432 no .
C19 H23 3.2480 no .
C20 H22 3.2363 no .
C21 H19 3.2410 no .
C21 H23 3.2419 no .
C22 H20 3.2338 no .
C23 H14A 3.2490 no .
C23 H19 3.2513 no .
C23 H21 3.2452 no .
C23 H29 3.5031 no .
C24 H14A 3.3280 no .
C24 H15A 2.9219 no .
C24 H16B 2.9907 no .
C24 H17A 3.1956 no .
C24 H23 3.1802 no .
C24 H26 3.2630 no .
C24 H28 3.2662 no .
C25 H14A 3.5946 no .
C25 H15A 2.8007 no .
C25 H16B 3.3517 no .
C25 H27 3.2816 no .
C25 H29 3.2628 no .
C26 H28 3.2348 no .
C27 H25 3.2804 no .
C27 H29 3.2516 no .
C28 H23 3.5291 no .
C28 H26 3.2308 no .
C29 H17A 3.3094 no .
C29 H23 2.7891 no .
C29 H25 3.2661 no .
C29 H27 3.2581 no .
H1 H6B 2.8855 no .
H1 H6C 3.5106 no .
H1 H12B 2.6455 no .
H1 H13A 2.8719 no .
H1 H15B 3.1486 no .
H1 H16A 2.7800 no .
H6A H7A 3.2678 no .
H6A H7B 2.8368 no .
H6A H10C 3.5634 no .
H6B H7A 2.8456 no .
H6B H7B 3.2541 no .
H6B H10C 3.4422 no .
H6B H16A 3.4575 no .
H6C H10B 3.1133 no .
H6C H10C 2.2077 no .
H7A H8C 3.5045 no .
H7A H16A 2.6117 no .
H7A H17B 2.5993 no .
H7C H8A 2.7519 no .
H7C H8C 2.3079 no .
H7C H17B 2.8441 no .
H8A H9B 3.4426 no .
H8B H9B 2.2681 no .
H8B H9C 3.3289 no .
H8C H17B 3.3771 no .
H9A H10A 2.3975 no .
H9A H10B 3.2230 no .
H9A H11A 3.0584 no .
H9C H10A 3.1960 no .
H9C H10B 3.2292 no .
H10A H11A 2.4037 no .
H10A H12B 2.9717 no .
H10C H11A 3.4268 no .
H10C H12B 2.7795 no .
H11A H12A 2.4584 no .
H11A H12B 2.2925 no .
H11B H12A 2.2861 no .
H11B H12B 2.8556 no .
H12A H13A 3.2802 no .
H12A H13B 2.9984 no .
H12A H19 2.4361 no .
H12B H13A 2.6939 no .
H12B H13B 3.2448 no .
H13A H14A 2.8558 no .
H13A H14B 2.4249 no .
H13A H15A 3.5536 no .
H13A H15B 2.4622 no .
H13B H14A 2.4228 no .
H13B H14B 2.2783 no .
H13B H15B 3.5541 no .
H13B H19 2.6652 no .
H14A H15A 2.4039 no .
H14A H15B 2.8652 no .
H14A H23 3.2906 no .
H14A H25 3.4647 no .
H14B H15A 2.3056 no .
H14B H15B 2.4013 no .
H15A H16A 3.3311 no .
H15A H16B 3.0394 no .
H15A H25 2.1857 no .
H15B H16A 2.5803 no .
H15B H16B 3.1093 no .
H16A H17A 2.8400 no .
H16A H17B 2.2675 no .
H16B H17A 2.2605 no .
H16B H17B 2.4561 no .
H16B H25 3.1924 no .
H17A H29 3.1903 no .
H19 H20 2.3218 no .
H20 H21 2.3066 no .
H21 H22 2.3350 no .
H22 H23 2.3284 no .
H23 H29 2.5534 no .
H25 H26 2.3469 no .
H26 H27 2.3308 no .
H27 H28 2.3194 no .
H28 H29 2.3342 no .
Ni1 H22 3.4509 no 3_656
S1 H6A 3.5531 no 6_545
S1 H7B 2.8132 no 6_545
S1 H22 2.9426 no 3_656
S2 H6A 3.5001 no 6_545
S2 H21 3.1971 no 3_656
O1 H7A 3.1478 no 4_565
O1 H7B 3.0716 no 4_565
O1 H7C 3.2327 no 4_565
O1 H9A 2.5649 no 7_556
O1 H10A 3.2708 no 7_556
O1 H10C 3.1826 no .
O1 H11A 2.7303 no 7_556
O1 H12A 2.8731 no .
O1 H12B 2.6166 no .
O2 H6B 3.4398 no .
O2 H6C 2.6076 no .
O2 H7C 3.5448 no 4_565
O2 H10C 2.7063 no .
O2 H12B 3.0023 no .
O2 H13A 3.2200 no .
O2 H15A 2.5989 no 3_666
O2 H25 2.5453 no 3_666
O2 H27 3.3448 no 5_455
O3 H7A 3.1363 no 4_565
O3 H7C 3.4065 no 4_565
O3 H13A 3.2119 no .
O3 H13B 3.4607 no .
O3 H15A 2.8741 no 3_666
O3 H16B 2.5937 no 3_666
O3 H16B 3.4623 no 4_565
O3 H17B 2.7959 no 4_565
O3 H25 2.7266 no 3_666
O4 H9C 3.2308 no 7_556
O4 H9C 3.2308 no 8_555
O4 H13B 2.7235 no .
O4 H13B 2.7235 no 2_656
O4 H19 2.9827 no .
O4 H19 2.9827 no 2_656
N1 H7A 3.2672 no 4_565
N1 H7B 3.5849 no 4_565
N1 H7C 3.1689 no 4_565
N1 H10C 3.3349 no .
N1 H12A 3.5086 no .
N1 H12B 2.9198 no .
N1 H13A 3.1844 no .
N1 H15A 3.1141 no 3_666
N1 H17B 3.5849 no 4_565
N1 H25 2.9953 no 3_666
C1 H21 3.2144 no 8_454
C5 H21 3.3177 no 8_454
C6 H8B 2.9761 no 6_555
C6 H9B 3.1642 no 6_555
C6 H14B 3.3692 no 3_666
C6 H21 3.5510 no 8_454
C6 H27 3.4293 no 5_455
C8 H6A 3.3005 no 6_545
C8 H14A 2.9743 no 8_454
C8 H26 3.3366 no 2_655
C9 H6A 3.5545 no 6_545
C9 H7B 3.5622 no 6_545
C9 H13B 3.5719 no 8_454
C9 H14A 3.2811 no 8_454
C9 H14B 3.5027 no 8_454
C10 H11A 3.2201 no 7_556
C10 H11B 3.2630 no 7_556
C10 H12A 3.1186 no 7_556
C10 H20 3.4246 no 8_454
C10 H27 3.3859 no 5_455
C11 H7B 3.4719 no 6_545
C11 H10A 3.2149 no 7_556
C11 H10B 3.4186 no 7_556
C11 H10C 3.5084 no 7_556
C12 H10A 3.2017 no 7_556
C12 H10B 3.5290 no 7_556
C13 H9C 3.5552 no 8_555
C13 H15B 3.0340 no 3_666
C14 H6B 3.2453 no 3_666
C14 H8B 3.1509 no 8_555
C14 H9B 3.1641 no 8_555
C14 H9C 3.5168 no 8_555
C14 H15B 2.9134 no 3_666
C15 H13A 3.0352 no 3_666
C15 H14B 3.5227 no 3_666
C15 H15B 2.9659 no 3_666
C16 H16B 3.2414 no 2_655
C16 H17A 3.3164 no 2_655
C17 H16B 3.1792 no 2_655
C17 H17A 3.1716 no 2_655
C18 H9C 3.4226 no 8_555
C19 H9C 2.8515 no 8_555
C19 H19 3.5340 no 2_656
C19 H20 3.1058 no 2_656
C19 H28 3.2511 no 3_656
C20 H9C 3.0014 no 8_555
C20 H10B 3.1322 no 8_555
C20 H19 3.4255 no 2_656
C20 H20 3.0214 no 2_656
C20 H28 3.2089 no 3_656
C20 H29 3.3989 no 3_656
C21 H10B 3.4926 no 8_555
C21 H29 2.8635 no 3_656
C22 H8A 3.3767 no 8_555
C22 H23 3.1437 no 3_656
C22 H29 3.1042 no 3_656
C23 H8A 3.3223 no 8_555
C23 H22 3.3592 no 3_656
C23 H23 3.3338 no 3_656
C24 H8A 3.3330 no 8_555
C24 H17A 3.0474 no 2_655
C24 H17B 3.5334 no 2_655
C25 H8A 3.0529 no 8_555
C25 H8B 3.5928 no 8_555
C25 H17A 3.0754 no 2_655
C25 H17B 2.9242 no 2_655
C26 H8A 3.1871 no 8_555
C26 H8C 3.1686 no 2_655
C26 H8C 3.4450 no 8_555
C26 H17A 3.3579 no 2_655
C26 H17B 3.1446 no 2_655
C26 H26 2.9782 no 7_656
C27 H6C 3.5301 no 5_545
C27 H8A 3.5860 no 8_555
C28 H17A 3.5577 no 2_655
C28 H20 3.5799 no 4_554
C29 H17A 3.2849 no 2_655
H6A S1 3.5531 no 6_555
H6A S2 3.5001 no 6_555
H6A C8 3.3005 no 6_555
H6A C9 3.5545 no 6_555
H6A H8B 2.5820 no 6_555
H6A H8C 3.3164 no 6_555
H6A H9B 2.7518 no 6_555
H6A H21 3.1380 no 8_454
H6A H27 3.4255 no 5_455
H6B O2 3.4398 no .
H6B C14 3.2453 no 3_666
H6B H8B 2.8070 no 6_555
H6B H9B 2.6868 no 6_555
H6B H14A 3.3172 no 3_666
H6B H14B 2.4309 no 3_666
H6B H15A 3.3416 no 3_666
H6C O2 2.6076 no .
H6C C27 3.5301 no 5_455
H6C H8B 3.0497 no 6_555
H6C H27 2.6372 no 5_455
H7A O1 3.1478 no 4_564
H7A O3 3.1363 no 4_564
H7A N1 3.2672 no 4_564
H7A H9A 3.2840 no 6_555
H7A H9B 3.1779 no 6_555
H7B S1 2.8132 no 6_555
H7B O1 3.0716 no 4_564
H7B N1 3.5849 no 4_564
H7B C9 3.5622 no 6_555
H7B C11 3.4719 no 6_555
H7B H9A 3.0132 no 6_555
H7B H9B 3.2154 no 6_555
H7B H11A 3.4336 no 6_555
H7B H11B 3.3970 no 6_555
H7B H22 3.3620 no 8_454
H7C O1 3.2327 no 4_564
H7C O2 3.5448 no 4_564
H7C O3 3.4065 no 4_564
H7C N1 3.1689 no 4_564
H7C H26 3.4658 no 2_655
H8A C22 3.3767 no 8_454
H8A C23 3.3223 no 8_454
H8A C24 3.3330 no 8_454
H8A C25 3.0529 no 8_454
H8A C26 3.1871 no 8_454
H8A C27 3.5860 no 8_454
H8A H14A 2.7486 no 8_454
H8A H22 3.3614 no 8_454
H8A H23 3.2675 no 8_454
H8A H25 3.3283 no 8_454
H8A H26 3.5273 no 8_454
H8B C6 2.9761 no 6_545
H8B C14 3.1509 no 8_454
H8B C25 3.5928 no 8_454
H8B H6A 2.5820 no 6_545
H8B H6B 2.8070 no 6_545
H8B H6C 3.0497 no 6_545
H8B H14A 2.3955 no 8_454
H8B H14B 3.0946 no 8_454
H8B H15A 3.5097 no 8_454
H8B H25 3.4243 no 8_454
H8C C26 3.1686 no 2_655
H8C C26 3.4450 no 8_454
H8C H6A 3.3164 no 6_545
H8C H26 2.4395 no 2_655
H8C H26 3.3384 no 8_454
H9A O1 2.5649 no 7_556
H9A H7A 3.2840 no 6_545
H9A H7B 3.0132 no 6_545
H9A H12A 3.5076 no 7_556
H9B C6 3.1642 no 6_545
H9B C14 3.1641 no 8_454
H9B H6A 2.7518 no 6_545
H9B H6B 2.6868 no 6_545
H9B H7A 3.1779 no 6_545
H9B H7B 3.2154 no 6_545
H9B H13B 3.3801 no 8_454
H9B H14A 2.7382 no 8_454
H9B H14B 2.7410 no 8_454
H9C O4 3.2308 no 7_556
H9C C13 3.5552 no 8_454
H9C C14 3.5168 no 8_454
H9C C18 3.4226 no 8_454
H9C C19 2.8515 no 8_454
H9C C20 3.0014 no 8_454
H9C H13B 2.8783 no 8_454
H9C H14A 3.0618 no 8_454
H9C H14B 3.3987 no 8_454
H9C H19 2.9346 no 8_454
H9C H20 3.1891 no 8_454
H10A O1 3.2708 no 7_556
H10A C11 3.2149 no 7_556
H10A C12 3.2017 no 7_556
H10A H11A 2.7811 no 7_556
H10A H11B 3.1749 no 7_556
H10A H12A 2.5837 no 7_556
H10A H12B 3.4200 no 7_556
H10B C11 3.4186 no 7_556
H10B C12 3.5290 no 7_556
H10B C20 3.1322 no 8_454
H10B C21 3.4926 no 8_454
H10B H11A 3.3395 no 7_556
H10B H11B 2.9183 no 7_556
H10B H12A 2.7979 no 7_556
H10B H19 3.4832 no 7_556
H10B H20 2.5610 no 8_454
H10B H21 3.2520 no 8_454
H10B H27 3.0144 no 5_455
H10B H28 2.9448 no 5_455
H10C O1 3.1826 no .
H10C O2 2.7063 no .
H10C N1 3.3349 no .
H10C C11 3.5084 no 7_556
H10C H11A 3.0248 no 7_556
H10C H11B 3.1489 no 7_556
H10C H27 2.9000 no 5_455
H11A O1 2.7303 no 7_556
H11A C10 3.2201 no 7_556
H11A H7B 3.4336 no 6_545
H11A H10A 2.7811 no 7_556
H11A H10B 3.3395 no 7_556
H11A H10C 3.0248 no 7_556
H11A H11A 3.3668 no 7_556
H11B C10 3.2630 no 7_556
H11B H7B 3.3970 no 6_545
H11B H10A 3.1749 no 7_556
H11B H10B 2.9183 no 7_556
H11B H10C 3.1489 no 7_556
H11B H22 3.3399 no 3_656
H11B H28 3.0716 no 3_656
H12A O1 2.8731 no .
H12A N1 3.5086 no .
H12A C10 3.1186 no 7_556
H12A H9A 3.5076 no 7_556
H12A H10A 2.5837 no 7_556
H12A H10B 2.7979 no 7_556
H12B O1 2.6166 no .
H12B O2 3.0023 no .
H12B N1 2.9198 no .
H12B H10A 3.4200 no 7_556
H13A O2 3.2200 no .
H13A O3 3.2119 no .
H13A N1 3.1844 no .
H13A C15 3.0352 no 3_666
H13A H14B 3.5967 no 3_666
H13A H15A 2.7744 no 3_666
H13A H15B 2.4112 no 3_666
H13B O3 3.4607 no .
H13B O4 2.7235 no .
H13B C9 3.5719 no 8_555
H13B H9B 3.3801 no 8_555
H13B H9C 2.8783 no 8_555
H13B H15B 3.3801 no 3_666
H14A C8 2.9743 no 8_555
H14A C9 3.2811 no 8_555
H14A H6B 3.3172 no 3_666
H14A H8A 2.7486 no 8_555
H14A H8B 2.3955 no 8_555
H14A H9B 2.7382 no 8_555
H14A H9C 3.0618 no 8_555
H14B C6 3.3692 no 3_666
H14B C9 3.5027 no 8_555
H14B C15 3.5227 no 3_666
H14B H6B 2.4309 no 3_666
H14B H8B 3.0946 no 8_555
H14B H9B 2.7410 no 8_555
H14B H9C 3.3987 no 8_555
H14B H13A 3.5967 no 3_666
H14B H15B 2.5347 no 3_666
H14B H16A 3.1094 no 3_666
H15A O2 2.5989 no 3_666
H15A O3 2.8741 no 3_666
H15A N1 3.1141 no 3_666
H15A H6B 3.3416 no 3_666
H15A H8B 3.5097 no 8_555
H15A H13A 2.7744 no 3_666
H15A H15B 3.3389 no 3_666
H15B C13 3.0340 no 3_666
H15B C14 2.9134 no 3_666
H15B C15 2.9659 no 3_666
H15B H13A 2.4112 no 3_666
H15B H13B 3.3801 no 3_666
H15B H14B 2.5347 no 3_666
H15B H15A 3.3389 no 3_666
H15B H15B 2.2913 no 3_666
H16A H14B 3.1094 no 3_666
H16B O3 2.5937 no 3_666
H16B O3 3.4623 no 4_564
H16B C16 3.2414 no 2_655
H16B C17 3.1792 no 2_655
H16B H16B 2.5218 no 2_655
H16B H17A 2.7868 no 2_655
H16B H17B 3.0364 no 2_655
H17A C16 3.3164 no 2_655
H17A C17 3.1716 no 2_655
H17A C24 3.0474 no 2_655
H17A C25 3.0754 no 2_655
H17A C26 3.3579 no 2_655
H17A C28 3.5577 no 2_655
H17A C29 3.2849 no 2_655
H17A H16B 2.7868 no 2_655
H17A H17A 2.3463 no 2_655
H17A H25 3.4455 no 2_655
H17B O3 2.7959 no 4_564
H17B N1 3.5849 no 4_564
H17B C24 3.5334 no 2_655
H17B C25 2.9242 no 2_655
H17B C26 3.1446 no 2_655
H17B H16B 3.0364 no 2_655
H17B H25 2.9210 no 2_655
H17B H26 3.2807 no 2_655
H19 O4 2.9827 no .
H19 C19 3.5340 no 2_656
H19 C20 3.4255 no 2_656
H19 H9C 2.9346 no 8_555
H19 H10B 3.4832 no 7_556
H19 H19 2.9552 no 2_656
H19 H20 2.7279 no 2_656
H19 H28 3.5130 no 3_656
H20 C10 3.4246 no 8_555
H20 C19 3.1058 no 2_656
H20 C20 3.0214 no 2_656
H20 C28 3.5799 no 4_555
H20 H9C 3.1891 no 8_555
H20 H10B 2.5610 no 8_555
H20 H19 2.7279 no 2_656
H20 H20 2.5466 no 2_656
H20 H28 3.4303 no 3_656
H20 H28 2.8268 no 4_555
H21 S2 3.1971 no 3_656
H21 C1 3.2144 no 8_555
H21 C5 3.3177 no 8_555
H21 C6 3.5510 no 8_555
H21 H6A 3.1380 no 8_555
H21 H10B 3.2520 no 8_555
H21 H29 2.8958 no 3_656
H22 Ni1 3.4509 no 3_656
H22 S1 2.9426 no 3_656
H22 C23 3.3592 no 3_656
H22 H7B 3.3620 no 8_555
H22 H8A 3.3614 no 8_555
H22 H11B 3.3399 no 3_656
H22 H23 2.9531 no 3_656
H22 H29 3.2885 no 3_656
H23 C22 3.1437 no 3_656
H23 C23 3.3338 no 3_656
H23 H8A 3.2675 no 8_555
H23 H22 2.9531 no 3_656
H23 H23 3.2768 no 3_656
H25 O2 2.5453 no 3_666
H25 O3 2.7266 no 3_666
H25 N1 2.9953 no 3_666
H25 H8A 3.3283 no 8_555
H25 H8B 3.4243 no 8_555
H25 H17A 3.4455 no 2_655
H25 H17B 2.9210 no 2_655
H25 H26 3.5968 no 7_656
H26 C8 3.3366 no 2_655
H26 C26 2.9782 no 7_656
H26 H7C 3.4658 no 2_655
H26 H8A 3.5273 no 8_555
H26 H8C 2.4395 no 2_655
H26 H8C 3.3384 no 8_555
H26 H17B 3.2807 no 2_655
H26 H25 3.5968 no 7_656
H26 H26 2.2273 no 7_656
H27 O2 3.3448 no 5_545
H27 C6 3.4293 no 5_545
H27 C10 3.3859 no 5_545
H27 H6A 3.4255 no 5_545
H27 H6C 2.6372 no 5_545
H27 H10B 3.0144 no 5_545
H27 H10C 2.9000 no 5_545
H28 C19 3.2511 no 3_656
H28 C20 3.2089 no 3_656
H28 H10B 2.9448 no 5_545
H28 H11B 3.0716 no 3_656
H28 H19 3.5130 no 3_656
H28 H20 3.4303 no 3_656
H28 H20 2.8268 no 4_554
H29 C20 3.3989 no 3_656
H29 C21 2.8635 no 3_656
H29 C22 3.1042 no 3_656
H29 H21 2.8958 no 3_656
H29 H22 3.2885 no 3_656

loop_
_geom_torsion_atom_site_label_1
_geom_torsion_atom_site_label_2
_geom_torsion_atom_site_label_3
_geom_torsion_atom_site_label_4
_geom_torsion
_geom_torsion_publ_flag
Ni1 Rh1 S1 Ni1 0.000(13) no
Ni1 Rh1 S1 C11 98.58(4) no
S1 Rh1 Ni1 S1 0.00(4) no
S1 Rh1 Ni1 S2 103.72(4) no
S1 Rh1 Ni1 P1 -74.51(4) no
S1 Rh1 Ni1 P2 175.64(4) no
Ni1 Rh1 S2 Ni1 -0.000(13) no
Ni1 Rh1 S2 C17 -98.46(4) no
S2 Rh1 Ni1 S1 -103.72(4) no
S2 Rh1 Ni1 S2 -0.00(3) no
S2 Rh1 Ni1 P1 -178.23(4) no
S2 Rh1 Ni1 P2 71.92(4) no
Ni1 Rh1 C1 C2 122.27(11) no
Ni1 Rh1 C1 C5 -119.13(11) no
Ni1 Rh1 C1 C6 1.3(5) no
C1 Rh1 Ni1 S1 130.78(19) no
C1 Rh1 Ni1 S2 -125.50(19) no
C1 Rh1 Ni1 P1 56.28(19) no
C1 Rh1 Ni1 P2 -53.58(19) no
Ni1 Rh1 C2 C1 -109.20(19) no
Ni1 Rh1 C2 C3 134.37(10) no
Ni1 Rh1 C2 C7 12.7(4) no
C2 Rh1 Ni1 S1 -165.99(17) no
C2 Rh1 Ni1 S2 -62.27(17) no
C2 Rh1 Ni1 P1 119.50(17) no
C2 Rh1 Ni1 P2 9.65(18) no
Ni1 Rh1 C3 C2 -113.32(16) no
Ni1 Rh1 C3 C4 127.60(19) no
Ni1 Rh1 C3 C8 3.5(5) no
C3 Rh1 Ni1 S1 -89.7(3) no
C3 Rh1 Ni1 S2 14.0(3) no
C3 Rh1 Ni1 P1 -164.2(3) no
C3 Rh1 Ni1 P2 85.9(3) no
Ni1 Rh1 C4 C3 -130.59(15) no
Ni1 Rh1 C4 C5 110.43(16) no
Ni1 Rh1 C4 C9 -6.7(5) no
C4 Rh1 Ni1 S1 -4.5(3) no
C4 Rh1 Ni1 S2 99.2(3) no
C4 Rh1 Ni1 P1 -79.1(3) no
C4 Rh1 Ni1 P2 171.1(3) no
Ni1 Rh1 C5 C1 110.97(14) no
Ni1 Rh1 C5 C4 -133.25(9) no
Ni1 Rh1 C5 C10 -11.6(4) no
C5 Rh1 Ni1 S1 68.44(15) no
C5 Rh1 Ni1 S2 172.15(15) no
C5 Rh1 Ni1 P1 -6.07(15) no
C5 Rh1 Ni1 P2 -115.93(15) no
S1 Rh1 S2 Ni1 -51.19(3) no
S1 Rh1 S2 C17 -149.65(4) no
S2 Rh1 S1 Ni1 51.34(3) no
S2 Rh1 S1 C11 149.92(5) no
S1 Rh1 C1 C2 -150.83(9) no
S1 Rh1 C1 C5 -32.2(2) no
S1 Rh1 C1 C6 88.2(4) no
C1 Rh1 S1 Ni1 -122.34(13) no
C1 Rh1 S1 C11 -23.76(14) no
S1 Rh1 C3 C2 177.31(8) no
S1 Rh1 C3 C4 58.23(18) no
S1 Rh1 C3 C8 -65.9(4) no
C3 Rh1 S1 Ni1 146.50(14) no
C3 Rh1 S1 C11 -114.92(15) no
S1 Rh1 C4 C3 -134.17(11) no
S1 Rh1 C4 C5 106.85(12) no
S1 Rh1 C4 C9 -10.3(3) no
C4 Rh1 S1 Ni1 177.79(11) no
C4 Rh1 S1 C11 -83.63(11) no
S1 Rh1 C5 C1 160.64(8) no
S1 Rh1 C5 C4 -83.58(13) no
S1 Rh1 C5 C10 38.1(3) no
C5 Rh1 S1 Ni1 -142.89(9) no
C5 Rh1 S1 C11 -44.31(10) no
S2 Rh1 C1 C2 38.78(19) no
S2 Rh1 C1 C5 157.38(7) no
S2 Rh1 C1 C6 -82.2(4) no
C1 Rh1 S2 Ni1 122.98(12) no
C1 Rh1 S2 C17 24.52(13) no
S2 Rh1 C2 C1 -155.30(10) no
S2 Rh1 C2 C3 88.27(16) no
S2 Rh1 C2 C7 -33.4(3) no
C2 Rh1 S2 Ni1 147.00(9) no
C2 Rh1 S2 C17 48.53(10) no
S2 Rh1 C3 C2 -102.22(15) no
S2 Rh1 C3 C4 138.71(11) no
S2 Rh1 C3 C8 14.6(3) no
C3 Rh1 S2 Ni1 -173.49(10) no
C3 Rh1 S2 C17 88.04(10) no
S2 Rh1 C4 C3 -54.57(16) no
S2 Rh1 C4 C5 -173.55(6) no
S2 Rh1 C4 C9 69.3(3) no
C4 Rh1 S2 Ni1 -143.44(12) no
C4 Rh1 S2 C17 118.10(12) no
C1 Rh1 C2 C1 -0.00(15) no
C1 Rh1 C2 C3 -116.4(3) no
C1 Rh1 C2 C7 121.9(4) no
C2 Rh1 C1 C2 0.00(15) no
C2 Rh1 C1 C5 118.6(3) no
C2 Rh1 C1 C6 -121.0(5) no
C1 Rh1 C3 C2 38.29(17) no
C1 Rh1 C3 C4 -80.78(19) no
C1 Rh1 C3 C8 155.1(4) no
C3 Rh1 C1 C2 -38.38(15) no
C3 Rh1 C1 C5 80.22(16) no
C3 Rh1 C1 C6 -159.4(4) no
C1 Rh1 C4 C3 80.34(17) no
C1 Rh1 C4 C5 -38.64(15) no
C1 Rh1 C4 C9 -155.7(4) no
C4 Rh1 C1 C2 -79.67(15) no
C4 Rh1 C1 C5 38.93(14) no
C4 Rh1 C1 C6 159.3(4) no
C1 Rh1 C5 C1 0.00(14) no
C1 Rh1 C5 C4 115.8(3) no
C1 Rh1 C5 C10 -122.6(3) no
C5 Rh1 C1 C2 -118.6(2) no
C5 Rh1 C1 C5 -0.00(13) no
C5 Rh1 C1 C6 120.4(5) no
C2 Rh1 C3 C2 0.0(2) no
C2 Rh1 C3 C4 -119.1(3) no
C2 Rh1 C3 C8 116.8(5) no
C3 Rh1 C2 C1 116.4(3) no
C3 Rh1 C2 C3 0.00(19) no
C3 Rh1 C2 C7 -121.7(4) no
C2 Rh1 C4 C3 37.36(15) no
C2 Rh1 C4 C5 -81.62(16) no
C2 Rh1 C4 C9 161.3(4) no
C4 Rh1 C2 C1 80.56(18) no
C4 Rh1 C2 C3 -35.87(16) no
C4 Rh1 C2 C7 -157.5(3) no
C2 Rh1 C5 C1 -37.09(12) no
C2 Rh1 C5 C4 78.69(15) no
C2 Rh1 C5 C10 -159.7(3) no
C5 Rh1 C2 C1 37.24(13) no
C5 Rh1 C2 C3 -79.19(17) no
C5 Rh1 C2 C7 159.2(3) no
C3 Rh1 C4 C3 -0.00(15) no
C3 Rh1 C4 C5 -119.0(3) no
C3 Rh1 C4 C9 123.9(4) no
C4 Rh1 C3 C2 119.1(3) no
C4 Rh1 C3 C4 -0.00(14) no
C4 Rh1 C3 C8 -124.1(4) no
C3 Rh1 C5 C1 -79.97(15) no
C3 Rh1 C5 C4 35.81(13) no
C3 Rh1 C5 C10 157.5(3) no
C5 Rh1 C3 C2 81.43(17) no
C5 Rh1 C3 C4 -37.64(14) no
C5 Rh1 C3 C8 -161.8(4) no
C4 Rh1 C5 C1 -115.8(3) no
C4 Rh1 C5 C4 -0.00(15) no
C4 Rh1 C5 C10 121.7(4) no
C5 Rh1 C4 C3 119.0(3) no
C5 Rh1 C4 C5 0.00(16) no
C5 Rh1 C4 C9 -117.1(4) no
Rh1 Ni1 S1 Rh1 -0.0 no
Rh1 Ni1 S1 C11 -111.29(5) no
Rh1 Ni1 S2 Rh1 -0.0 no
Rh1 Ni1 S2 C17 111.15(5) no
Rh1 Ni1 P1 C12 27.50(5) no
Rh1 Ni1 P1 C13 -88.37(6) no
Rh1 Ni1 P1 C18 147.90(5) no
Rh1 Ni1 P2 C15 90.12(5) no
Rh1 Ni1 P2 C16 -24.03(6) no
Rh1 Ni1 P2 C24 -141.09(4) no
S1 Ni1 S2 Rh1 55.85(4) no
S1 Ni1 S2 C17 167.01(5) no
S2 Ni1 S1 Rh1 -55.77(3) no
S2 Ni1 S1 C11 -167.05(4) no
S1 Ni1 P1 C12 -27.14(4) no
S1 Ni1 P1 C13 -143.01(5) no
S1 Ni1 P1 C18 93.26(6) no
P1 Ni1 S1 Rh1 117.68(4) no
P1 Ni1 S1 C11 6.39(4) no
S2 Ni1 P2 C15 143.60(5) no
S2 Ni1 P2 C16 29.45(5) no
S2 Ni1 P2 C24 -87.61(5) no
P2 Ni1 S2 Rh1 -121.17(4) no
P2 Ni1 S2 C17 -10.02(5) no
P1 Ni1 P2 C15 -29.48(5) no
P1 Ni1 P2 C16 -143.62(5) no
P1 Ni1 P2 C24 99.31(5) no
P2 Ni1 P1 C12 149.11(4) no
P2 Ni1 P1 C13 33.24(6) no
P2 Ni1 P1 C18 -90.49(6) no
Rh1 S1 C11 C12 -54.8(3) no
Ni1 S1 C11 C12 21.3(3) no
Rh1 S2 C17 C16 58.6(3) no
Ni1 S2 C17 C16 -17.3(3) no
Ni1 P1 C12 C11 46.9(2) no
Ni1 P1 C13 C14 -56.3(2) no
Ni1 P1 C18 C19 -166.24(17) no
Ni1 P1 C18 C23 18.0(3) no
C12 P1 C13 C14 -171.80(19) no
C13 P1 C12 C11 170.16(19) no
C12 P1 C18 C19 -47.8(3) no
C12 P1 C18 C23 136.5(3) no
C18 P1 C12 C11 -79.6(3) no
C13 P1 C18 C19 63.8(3) no
C13 P1 C18 C23 -112.0(3) no
C18 P1 C13 C14 74.5(3) no
Ni1 P2 C15 C14 47.4(3) no
Ni1 P2 C16 C17 -47.4(3) no
Ni1 P2 C24 C25 -164.2(2) no
Ni1 P2 C24 C29 17.5(3) no
C15 P2 C16 C17 -171.3(3) no
C16 P2 C15 C14 161.7(3) no
C15 P2 C24 C25 -30.5(4) no
C15 P2 C24 C29 151.2(3) no
C24 P2 C15 C14 -84.7(3) no
C16 P2 C24 C25 80.6(3) no
C16 P2 C24 C29 -97.7(3) no
C24 P2 C16 C17 74.8(3) no
Rh1 C1 C2 Rh1 0.0 no
Rh1 C1 C2 C3 64.70(18) no
Rh1 C1 C2 C7 -122.7(3) no
Rh1 C1 C5 Rh1 0.0 no
Rh1 C1 C5 C4 -64.76(18) no
Rh1 C1 C5 C10 123.1(3) no
C2 C1 C5 Rh1 59.6(3) no
C2 C1 C5 C4 -5.1(3) no
C2 C1 C5 C10 -177.3(3) no
C5 C1 C2 Rh1 -59.5(2) no
C5 C1 C2 C3 5.2(3) no
C5 C1 C2 C7 177.8(3) no
C6 C1 C2 Rh1 123.1(4) no
C6 C1 C2 C3 -172.2(3) no
C6 C1 C2 C7 0.4(5) no
C6 C1 C5 Rh1 -123.0(3) no
C6 C1 C5 C4 172.2(3) no
C6 C1 C5 C10 0.1(5) no
Rh1 C2 C3 Rh1 0.000(14) no
Rh1 C2 C3 C4 60.58(18) no
Rh1 C2 C3 C8 -121.1(3) no
C1 C2 C3 Rh1 -63.8(2) no
C1 C2 C3 C4 -3.3(4) no
C1 C2 C3 C8 175.0(3) no
C7 C2 C3 Rh1 123.5(4) no
C7 C2 C3 C4 -175.9(3) no
C7 C2 C3 C8 2.3(5) no
Rh1 C3 C4 Rh1 0.0 no
Rh1 C3 C4 C5 58.67(16) no
Rh1 C3 C4 C9 -121.9(3) no
C2 C3 C4 Rh1 -58.6(3) no
C2 C3 C4 C5 0.0(4) no
C2 C3 C4 C9 179.4(3) no
C8 C3 C4 Rh1 123.2(4) no
C8 C3 C4 C5 -178.1(3) no
C8 C3 C4 C9 1.2(6) no
Rh1 C4 C5 Rh1 -0.0 no
Rh1 C4 C5 C1 64.08(18) no
Rh1 C4 C5 C10 -123.6(3) no
C3 C4 C5 Rh1 -60.9(3) no
C3 C4 C5 C1 3.2(4) no
C3 C4 C5 C10 175.5(3) no
C9 C4 C5 Rh1 119.7(3) no
C9 C4 C5 C1 -176.2(3) no
C9 C4 C5 C10 -3.9(5) no
S1 C11 C12 P1 -43.7(3) no
P1 C13 C14 C15 71.8(3) no
C13 C14 C15 P2 -67.2(4) no
P2 C16 C17 S2 41.5(4) no
P1 C18 C19 C20 -176.6(3) no
P1 C18 C23 C22 175.9(3) no
C19 C18 C23 C22 0.1(5) no
C23 C18 C19 C20 -0.8(5) no
C18 C19 C20 C21 1.2(6) no
C19 C20 C21 C22 -0.9(6) no
C20 C21 C22 C23 0.1(6) no
C21 C22 C23 C18 0.3(6) no
P2 C24 C25 C26 -179.4(3) no
P2 C24 C29 C28 179.6(3) no
C25 C24 C29 C28 1.2(6) no
C29 C24 C25 C26 -1.1(6) no
C24 C25 C26 C27 0.2(6) no
C25 C26 C27 C28 0.6(7) no
C26 C27 C28 C29 -0.5(8) no
C27 C28 C29 C24 -0.4(8) no
